data_7709030
loop_
_publ_author_name
'Bronisz, Robert'
'Ksi\;a\.zek, Maria'
'Kusz, Joachim'
'Weselski, Marek Damian'

_publ_section_title
;
 Single crystal-to-single crystal transformation -- from two distinct to
 three distinct spin crossover centers in 2D coordination polymer
 [Fe(bbtr)3](CF3SO3)2
;
_journal_name_full 'Dalton Transactions'
_journal_paper_doi 10.1039/D1DT03578A
_journal_year 2021
_chemical_formula_sum 'C26 H36 F6 Fe N18 O6 S2'
_chemical_formula_weight 930.70
_space_group_crystal_system hexagonal
_space_group_IT_number 173
_space_group_name_Hall 'P 6c'
_space_group_name_H-M_alt 'P 63'
_atom_sites_solution_hydrogens geom
_audit_creation_method SHELXL-2014/6
_audit_update_record
;
2021-10-19 deposited with the CCDC.	2021-12-06 downloaded from the CCDC.
;
_cell_angle_alpha 90
_cell_angle_beta 90
_cell_angle_gamma 120
_cell_formula_units_Z 6
_cell_length_a 19.0500(2)
_cell_length_b 19.0500(2)
_cell_length_c 19.0504(4)
_cell_measurement_reflns_used 15217
_cell_measurement_temperature 14(1)
_cell_measurement_theta_max 37.2230
_cell_measurement_theta_min 2.3640
_cell_volume 5987.21(15)
_computing_cell_refinement 'CrysAlisPro 1.171.38.41q (Rigaku OD, 2015)'
_computing_data_collection 'CrysAlisPro 1.171.38.41q (Rigaku OD, 2015)'
_computing_data_reduction 'CrysAlisPro 1.171.38.41q (Rigaku OD, 2015)'
_computing_structure_refinement 'SHELXL-2018/3 (Sheldrick, 2015)'
_computing_structure_solution 'SHELXS-2013 (Sheldrick, 2015)'
_diffrn_ambient_temperature 14(1)
_diffrn_detector_area_resol_mean 10.4498
_diffrn_measured_fraction_theta_full 0.956
_diffrn_measured_fraction_theta_max 0.791
_diffrn_measurement_device_type
;
SuperNova diffractometer (Agilent Technologies) with Atlas detector
;
_diffrn_measurement_method '\w scans'
_diffrn_radiation_type MoK\a
_diffrn_radiation_wavelength 0.71073
_diffrn_reflns_av_R_equivalents 0.0411
_diffrn_reflns_av_unetI/netI 0.0354
_diffrn_reflns_Laue_measured_fraction_full 0.956
_diffrn_reflns_Laue_measured_fraction_max 0.791
_diffrn_reflns_limit_h_max 31
_diffrn_reflns_limit_h_min -32
_diffrn_reflns_limit_k_max 32
_diffrn_reflns_limit_k_min -32
_diffrn_reflns_limit_l_max 20
_diffrn_reflns_limit_l_min -20
_diffrn_reflns_number 72967
_diffrn_reflns_point_group_measured_fraction_full 0.954
_diffrn_reflns_point_group_measured_fraction_max 0.785
_diffrn_reflns_theta_full 25.242
_diffrn_reflns_theta_max 38.104
_diffrn_reflns_theta_min 2.391
_diffrn_source 'micro-focus sealed X-ray tube'
_exptl_absorpt_coefficient_mu 0.574
_exptl_absorpt_correction_T_max 1.00000
_exptl_absorpt_correction_T_min 0.91110
_exptl_absorpt_correction_type multi-scan
_exptl_absorpt_process_details
;
CrysAlisPro 1.171.38.41q (Rigaku Oxford Diffraction, 2015)
Empirical absorption correction using spherical harmonics,
 implemented in SCALE3 ABSPACK scaling algorithm.
;
_exptl_crystal_colour violet
_exptl_crystal_density_diffrn 1.549
_exptl_crystal_description polyhedron
_exptl_crystal_F_000 2868
_exptl_crystal_size_max 0.140
_exptl_crystal_size_mid 0.110
_exptl_crystal_size_min 0.050
_refine_diff_density_max 3.301
_refine_diff_density_min -1.476
_refine_diff_density_rms 0.196
_refine_ls_abs_structure_details
;
 Flack x determined using 5192 quotients [(I+)-(I-)]/[(I+)+(I-)]
 (Parsons, Flack and Wagner, Acta Cryst. B69 (2013) 249-259).
;
_refine_ls_abs_structure_Flack 0.064(11)
_refine_ls_extinction_method none
_refine_ls_goodness_of_fit_ref 1.027
_refine_ls_hydrogen_treatment constr
_refine_ls_matrix_type fullcycle
_refine_ls_number_parameters 493
_refine_ls_number_reflns 17049
_refine_ls_number_restraints 58
_refine_ls_restrained_S_all 1.030
_refine_ls_R_factor_all 0.1350
_refine_ls_R_factor_gt 0.1024
_refine_ls_shift/su_max 0.064
_refine_ls_shift/su_mean 0.014
_refine_ls_structure_factor_coef Fsqd
_refine_ls_weighting_details 'w=1/[\s^2^(Fo^2^)+(0.1697P)^2^+19.8077P] where P=(Fo^2^+2Fc^2^)/3'
_refine_ls_weighting_scheme calc
_refine_ls_wR_factor_gt 0.2736
_refine_ls_wR_factor_ref 0.3122
_reflns_Friedel_coverage 0.940
_reflns_Friedel_fraction_full 0.953
_reflns_Friedel_fraction_max 0.779
_reflns_number_gt 12758
_reflns_number_total 17049
_reflns_threshold_expression 'I > 2\s(I)'
_cod_data_source_file d1dt03578a2.cif
_cod_data_source_block rb15_bbtr_triflat_3a_14K
_cod_original_cell_volume 5987.18(19)
_cod_database_code 7709030
_shelx_space_group_comment
;
The symmetry employed for this shelxl refinement is uniquely defined
by the following loop, which should always be used as a source of
symmetry information in preference to the above space-group names.
They are only intended as comments.
;
_shelx_estimated_absorpt_t_min 0.924
_shelx_estimated_absorpt_t_max 0.972
_shelxl_version_number 2014/6

loop_
_space_group_symop_operation_xyz
'x, y, z'
'x-y, x, z+1/2'
'-y, x-y, z'
'-x, -y, z+1/2'
'-x+y, -x, z'
'y, -x+y, z+1/2'

loop_
_atom_site_label
_atom_site_type_symbol
_atom_site_fract_x
_atom_site_fract_y
_atom_site_fract_z
_atom_site_U_iso_or_equiv
_atom_site_adp_type
_atom_site_occupancy
_atom_site_site_symmetry_order
_atom_site_calc_flag
_atom_site_refinement_flags_posn
_atom_site_refinement_flags_adp
_atom_site_refinement_flags_occupancy
_atom_site_disorder_assembly
_atom_site_disorder_group
Fe1 Fe 0.0000 0.0000 0.0575(2) 0.0108(2) Uani 1 3 d S T P . .
Fe2 Fe 0.6667 0.3333 0.05900(19) 0.0148(4) Uani 1 3 d S T P . .
Fe3 Fe 0.3333 0.6667 0.05529(19) 0.0142(4) Uani 1 3 d S T P . .
N1A N 0.2200(3) 0.1395(3) 0.1480(3) 0.0165(8) Uani 1 1 d . . . . .
N2A N 0.1671(3) 0.0821(3) 0.1028(3) 0.0165(8) Uani 1 1 d . . . . .
N3A N 0.0944(3) 0.0711(3) 0.1174(3) 0.0152(10) Uani 1 1 d . . . . .
C1A C 0.3049(4) 0.1725(4) 0.1455(6) 0.030(2) Uani 1 1 d . . . . .
H1A1 H 0.3169 0.1314 0.1262 0.036 Uiso 1 1 calc R U . . .
H1A2 H 0.3268 0.1854 0.1939 0.036 Uiso 1 1 calc R U . . .
C2A C 0.3468(5) 0.2482(5) 0.1013(8) 0.050(3) Uani 1 1 d . . . . .
H2A1 H 0.4060 0.2703 0.1043 0.060 Uiso 1 1 calc R U . . .
H2A2 H 0.3351 0.2892 0.1213 0.060 Uiso 1 1 calc R U . . .
C4A C 0.0995(5) 0.1198(4) 0.1722(4) 0.0225(15) Uani 1 1 d . . . . .
H4A H 0.0553 0.1215 0.1935 0.027 Uiso 1 1 calc R U . . .
C5A C 0.1775(4) 0.1648(4) 0.1907(4) 0.0216(14) Uani 1 1 d . . . . .
H5A H 0.1994 0.2057 0.2257 0.026 Uiso 1 1 calc R U . . .
N1B N 0.0756(4) 0.2167(3) -0.0360(4) 0.0188(8) Uani 1 1 d . . . . .
N2B N 0.0830(4) 0.1696(3) 0.0089(4) 0.0188(8) Uani 1 1 d . . . . .
N3B N 0.0224(4) 0.0956(3) -0.0022(3) 0.0165(10) Uani 1 1 d . . . . .
C1B C 0.1363(6) 0.3046(5) -0.0317(6) 0.0313(13) Uani 1 1 d . . . . .
H1B1 H 0.1496 0.3284 -0.0794 0.038 Uiso 1 1 calc R U . . .
H1B2 H 0.1867 0.3124 -0.0096 0.038 Uiso 1 1 calc R U . . .
C2B C 0.0997(6) 0.3467(5) 0.0127(6) 0.0313(13) Uani 1 1 d . . . . .
H2B1 H 0.1380 0.4059 0.0118 0.038 Uiso 1 1 calc R U . . .
H2B2 H 0.0490 0.3371 -0.0102 0.038 Uiso 1 1 calc R U . . .
C4B C -0.0236(5) 0.0983(5) -0.0542(4) 0.0206(13) Uani 1 1 d . . . . .
H4B H -0.0718 0.0536 -0.0721 0.025 Uiso 1 1 calc R U . . .
C5B C 0.0120(6) 0.1787(5) -0.0774(4) 0.0243(16) Uani 1 1 d . . . . .
H5B H -0.0053 0.2005 -0.1139 0.029 Uiso 1 1 calc R U . . .
N1C N 0.4461(4) 0.2501(4) -0.0315(5) 0.0304(10) Uani 1 1 d . . . . .
N2C N 0.4974(4) 0.2442(4) 0.0129(5) 0.0304(10) Uani 1 1 d . . . . .
N3C N 0.5715(3) 0.3090(3) -0.0014(4) 0.0191(12) Uani 1 1 d . . . . .
C1C C 0.3592(4) 0.1941(5) -0.0260(6) 0.0304(10) Uani 1 1 d . . . . .
H1C1 H 0.3490 0.1427 -0.0040 0.037 Uiso 1 1 calc R U . . .
H1C2 H 0.3342 0.1817 -0.0732 0.037 Uiso 1 1 calc R U . . .
C2C C 0.3213(5) 0.2357(6) 0.0208(6) 0.0330(19) Uani 1 1 d . . . . .
H2C1 H 0.2615 0.2023 0.0180 0.040 Uiso 1 1 calc R U . . .
H2C2 H 0.3371 0.2893 0.0002 0.040 Uiso 1 1 calc R U . . .
C4C C 0.5648(4) 0.3497(5) -0.0534(5) 0.0274(17) Uani 1 1 d . . . . .
H4C H 0.6081 0.3973 -0.0735 0.033 Uiso 1 1 calc R U . . .
C5C C 0.4854(6) 0.3130(6) -0.0746(5) 0.0307(18) Uani 1 1 d . . . . .
H5C H 0.4634 0.3290 -0.1119 0.037 Uiso 1 1 calc R U . . .
N1D N 0.8850(5) 0.4226(5) 0.1535(5) 0.0302(11) Uani 1 1 d . . . . .
N2D N 0.8303(5) 0.4244(5) 0.1091(5) 0.0302(11) Uani 1 1 d . . . . .
N3D N 0.7627(4) 0.3623(4) 0.1193(4) 0.0198(12) Uani 1 1 d . . . . .
C1D C -0.0295(6) 0.4996(10) 0.1529(8) 0.058(4) Uani 1 1 d . . . . .
H1D1 H -0.0320 0.5433 0.1790 0.070 Uiso 1 1 calc R U . . .
H1D2 H 0.0086 0.4875 0.1780 0.070 Uiso 1 1 calc R U . . .
C2D C 0.0005(9) 0.5275(9) 0.0868(8) 0.059(4) Uani 1 1 d . U . . .
H2D1 H 0.0574 0.5716 0.0924 0.070 Uiso 1 1 calc R U . . .
H2D2 H -0.0300 0.5526 0.0674 0.070 Uiso 1 1 calc R U . . .
C4D C 0.8485(5) 0.3500(5) 0.1883(7) 0.036(2) Uani 1 1 d . . . . .
H4D H 0.8737 0.3301 0.2192 0.043 Uiso 1 1 calc R U . . .
C5D C 0.7715(6) 0.3134(5) 0.1704(5) 0.030(2) Uani 1 1 d . . . . .
H5D H 0.7296 0.2633 0.1884 0.037 Uiso 1 1 calc R U . . .
N1E N 0.1950(6) 0.4464(5) 0.1441(5) 0.0356(14) Uani 1 1 d . . . . .
N2E N 0.2511(4) 0.4982(4) 0.0984(4) 0.0232(13) Uani 1 1 d . . . . .
N3E N 0.2646(4) 0.5680(4) 0.1148(4) 0.0207(12) Uani 1 1 d . . . . .
C1E C 0.1565(6) 0.3554(6) 0.1324(5) 0.0356(14) Uani 1 1 d D . . . .
H1E1 H 0.1966 0.3443 0.1094 0.043 Uiso 1 1 calc R U . . .
H1E2 H 0.1430 0.3278 0.1786 0.043 Uiso 1 1 calc R U . . .
C2E C 0.0812(5) 0.3201(5) 0.0883(6) 0.059(4) Uani 1 1 d D . . . .
H2E1 H 0.0438 0.3371 0.1076 0.071 Uiso 1 1 calc R U . . .
H2E2 H 0.0536 0.2602 0.0906 0.071 Uiso 1 1 calc R U . . .
C4E C 0.2140(5) 0.5639(6) 0.1693(4) 0.0234(15) Uani 1 1 d . . . . .
H4E H 0.2111 0.6077 0.1901 0.028 Uiso 1 1 calc R U . . .
C5E C 0.1693(5) 0.4837(4) 0.1869(5) 0.0267(17) Uani 1 1 d . . . . .
H5E H 0.1288 0.4600 0.2221 0.032 Uiso 1 1 calc R U . . .
N1F N 0.1153(4) 0.5778(5) -0.0380(5) 0.0314(17) Uani 1 1 d . . . . .
N2F N 0.1673(3) 0.5730(3) 0.0053(4) 0.0186(11) Uani 1 1 d . . . . .
N3F N 0.2385(3) 0.6423(3) -0.0042(4) 0.0164(11) Uani 1 1 d . . . . .
C1F C 0.0314(5) 0.5150(7) -0.0399(6) 0.0402(17) Uani 1 1 d . . . . .
H1F1 H 0.0243 0.4750 -0.0763 0.048 Uiso 1 1 calc R U . . .
H1F2 H -0.0020 0.5393 -0.0535 0.048 Uiso 1 1 calc R U . . .
C2F C 0.0001(5) 0.4703(7) 0.0316(6) 0.0402(17) Uani 1 1 d . . . . .
H2F1 H -0.0557 0.4242 0.0257 0.048 Uiso 1 1 calc R U . . .
H2F2 H 0.0351 0.4485 0.0469 0.048 Uiso 1 1 calc R U . . .
C4F C 0.2310(6) 0.6858(6) -0.0505(6) 0.036(2) Uani 1 1 d . U . . .
H4F H 0.2725 0.7377 -0.0654 0.043 Uiso 1 1 calc R U . . .
C5F C 0.1490(8) 0.6438(8) -0.0770(6) 0.045(3) Uani 1 1 d . . . . .
H5F H 0.1255 0.6596 -0.1133 0.054 Uiso 1 1 calc R U . . .
S9A S 0.3384(6) 0.3717(5) 0.3334(5) 0.0441(9) Uani 0.397(8) 1 d D . P A 1
O3A O 0.3358(9) 0.3891(12) 0.4076(7) 0.046(2) Uani 0.397(8) 1 d D U P A 1
C9A C 0.3114(12) 0.4378(11) 0.2899(11) 0.074(6) Uiso 0.397(8) 1 d D . P A 1
F3A F 0.3077(11) 0.4214(11) 0.2248(8) 0.090(3) Uani 0.397(8) 1 d D . P A 1
S9B S 0.3385(4) 0.3702(3) 0.2841(3) 0.0441(9) Uani 0.603(8) 1 d D . P A 2
O4A O 0.3283(8) 0.3839(10) 0.2115(5) 0.046(2) Uani 0.603(8) 1 d D U P A 2
F4A F 0.3262(8) 0.4450(9) 0.3944(6) 0.090(3) Uani 0.603(8) 1 d D . P A 2
C9B C 0.3170(11) 0.4414(10) 0.3272(9) 0.074(6) Uiso 0.603(8) 1 d D . P A 2
O1A O 0.4186(4) 0.3998(5) 0.3073(6) 0.125(7) Uani 1 1 d D . . . .
O2A O 0.2778(6) 0.2939(5) 0.3116(5) 0.093(4) Uani 1 1 d D . . . .
F1A F 0.3518(8) 0.5154(4) 0.3013(7) 0.215(12) Uani 1 1 d D . . . .
F2A F 0.2362(5) 0.4097(6) 0.3148(6) 0.090(3) Uani 1 1 d D . . . .
S8C S 0.2894(4) 0.3158(3) 0.8146(5) 0.020(2) Uani 0.522(9) 1 d D . P B 3
O3B O 0.3616(8) 0.3331(9) 0.7800(8) 0.0291(8) Uani 0.522(9) 1 d . . P B 3
O2B O 0.2976(8) 0.3065(8) 0.8942(7) 0.0291(8) Uani 0.522(9) 1 d D . P B 3
F2B F 0.1487(7) 0.1878(8) 0.7776(7) 0.0297(9) Uani 0.522(9) 1 d D . P B 3
F3B F 0.1994(9) 0.2004(8) 0.8826(7) 0.0297(9) Uani 0.522(9) 1 d D . P B 3
S8D S 0.2924(6) 0.3150(6) 0.7912(7) 0.034(3) Uani 0.478(9) 1 d . . P B 4
O4B O 0.3140(9) 0.3183(9) 0.7240(9) 0.0291(8) Uani 0.478(9) 1 d . . P B 4
O5B O 0.3536(9) 0.3382(9) 0.8455(9) 0.0291(8) Uani 0.478(9) 1 d . . P B 4
F5B F 0.2023(9) 0.2036(9) 0.7272(8) 0.0297(9) Uani 0.478(9) 1 d . . P B 4
F4B F 0.1511(8) 0.1808(8) 0.8353(8) 0.0297(9) Uani 0.478(9) 1 d . . P B 4
O1B O 0.2459(3) 0.3568(3) 0.8061(6) 0.0291(8) Uani 1 1 d D . . . .
C98 C 0.2176(4) 0.2098(4) 0.8106(8) 0.0311(16) Uani 1 1 d D . . . .
F1B F 0.2477(3) 0.1604(3) 0.8056(5) 0.0326(10) Uani 1 1 d D . . . .

loop_
_atom_site_aniso_label
_atom_site_aniso_U_11
_atom_site_aniso_U_22
_atom_site_aniso_U_33
_atom_site_aniso_U_23
_atom_site_aniso_U_13
_atom_site_aniso_U_12
Fe1 0.0090(2) 0.0090(2) 0.0144(7) 0.000 0.000 0.00452(12)
Fe2 0.0112(5) 0.0112(5) 0.0220(13) 0.000 0.000 0.0056(3)
Fe3 0.0112(5) 0.0112(5) 0.0203(12) 0.000 0.000 0.0056(2)
N1A 0.0157(15) 0.0146(14) 0.020(2) 0.0002(13) -0.0072(13) 0.0079(12)
N2A 0.0157(15) 0.0146(14) 0.020(2) 0.0002(13) -0.0072(13) 0.0079(12)
N3A 0.021(2) 0.0112(18) 0.019(3) -0.0008(17) -0.0018(19) 0.0117(17)
C1A 0.014(2) 0.014(2) 0.062(6) 0.001(3) -0.019(3) 0.006(2)
C2A 0.015(3) 0.013(3) 0.119(11) 0.011(4) -0.003(4) 0.004(2)
C4A 0.021(3) 0.017(3) 0.022(5) -0.004(2) 0.006(3) 0.003(2)
C5A 0.022(3) 0.013(2) 0.022(5) -0.002(2) -0.006(2) 0.003(2)
N1B 0.0216(17) 0.0097(13) 0.025(3) 0.0020(13) 0.0051(15) 0.0081(12)
N2B 0.0216(17) 0.0097(13) 0.025(3) 0.0020(13) 0.0051(15) 0.0081(12)
N3B 0.023(2) 0.0100(18) 0.017(3) -0.0006(17) 0.002(2) 0.0092(17)
C1B 0.033(3) 0.017(2) 0.040(4) 0.004(2) 0.007(2) 0.0105(19)
C2B 0.033(3) 0.017(2) 0.040(4) 0.004(2) 0.007(2) 0.0105(19)
C4B 0.033(3) 0.022(3) 0.009(4) 0.003(2) 0.002(3) 0.016(3)
C5B 0.043(4) 0.024(3) 0.010(4) 0.008(2) 0.008(3) 0.020(3)
N1C 0.0124(13) 0.0207(16) 0.048(3) 0.0085(17) -0.0052(15) 0.0006(12)
N2C 0.0124(13) 0.0207(16) 0.048(3) 0.0085(17) -0.0052(15) 0.0006(12)
N3C 0.0052(16) 0.0111(19) 0.038(4) 0.003(2) 0.0007(19) 0.0017(14)
C1C 0.0124(13) 0.0207(16) 0.048(3) 0.0085(17) -0.0052(15) 0.0006(12)
C2C 0.024(3) 0.033(4) 0.045(6) 0.010(4) 0.006(3) 0.016(3)
C4C 0.010(2) 0.021(3) 0.042(6) 0.006(3) -0.002(3) 0.001(2)
C5C 0.042(5) 0.036(4) 0.015(5) 0.010(3) 0.001(3) 0.020(4)
N1D 0.021(2) 0.033(3) 0.034(3) -0.002(2) -0.0057(19) 0.0118(19)
N2D 0.021(2) 0.033(3) 0.034(3) -0.002(2) -0.0057(19) 0.0118(19)
N3D 0.025(3) 0.014(2) 0.026(4) -0.004(2) -0.007(2) 0.014(2)
C1D 0.019(4) 0.087(10) 0.065(9) -0.040(8) -0.020(5) 0.024(5)
C2D 0.042(5) 0.059(7) 0.077(9) -0.034(6) -0.006(6) 0.026(5)
C4D 0.014(3) 0.025(3) 0.069(7) -0.004(4) -0.014(4) 0.010(3)
C5D 0.032(4) 0.026(3) 0.037(6) 0.012(3) -0.008(3) 0.016(3)
N1E 0.043(3) 0.029(3) 0.036(4) 0.011(2) 0.019(3) 0.019(2)
N2E 0.017(2) 0.020(3) 0.032(4) 0.011(2) 0.008(2) 0.008(2)
N3E 0.017(2) 0.034(3) 0.017(4) 0.002(2) 0.002(2) 0.017(2)
C1E 0.043(3) 0.029(3) 0.036(4) 0.011(2) 0.019(3) 0.019(2)
C2E 0.046(6) 0.014(3) 0.111(12) 0.011(5) 0.049(7) 0.011(3)
C4E 0.024(3) 0.035(4) 0.011(4) 0.002(3) 0.006(2) 0.015(3)
C5E 0.019(3) 0.011(2) 0.043(5) 0.008(3) 0.011(3) 0.003(2)
N1F 0.016(2) 0.036(4) 0.046(5) -0.009(3) -0.006(3) 0.015(3)
N2F 0.0071(17) 0.014(2) 0.028(4) -0.004(2) -0.0041(18) 0.0006(15)
N3F 0.0090(17) 0.014(2) 0.024(4) -0.0014(19) 0.0022(18) 0.0046(16)
C1F 0.0100(18) 0.040(3) 0.051(4) -0.005(3) 0.000(2) -0.002(2)
C2F 0.0100(18) 0.040(3) 0.051(4) -0.005(3) 0.000(2) -0.002(2)
C4F 0.023(3) 0.025(3) 0.052(6) -0.006(3) -0.015(3) 0.005(3)
C5F 0.060(7) 0.055(7) 0.026(6) -0.001(5) -0.019(5) 0.033(6)
S9A 0.0431(14) 0.0377(14) 0.043(2) -0.024(2) 0.000(2) 0.0139(12)
O3A 0.046(5) 0.057(5) 0.035(5) 0.013(6) 0.021(5) 0.026(4)
F3A 0.089(6) 0.123(7) 0.090(6) -0.070(6) -0.040(6) 0.078(6)
S9B 0.0431(14) 0.0377(14) 0.043(2) -0.024(2) 0.000(2) 0.0139(12)
O4A 0.046(5) 0.057(5) 0.035(5) 0.013(6) 0.021(5) 0.026(4)
F4A 0.089(6) 0.123(7) 0.090(6) -0.070(6) -0.040(6) 0.078(6)
O1A 0.26(2) 0.187(15) 0.047(6) 0.032(13) 0.035(16) 0.204(16)
O2A 0.088(7) 0.046(4) 0.060(6) -0.020(7) -0.022(8) -0.029(4)
F1A 0.52(3) 0.055(5) 0.049(6) 0.009(7) 0.036(16) 0.127(12)
F2A 0.089(6) 0.123(7) 0.090(6) -0.070(6) -0.040(6) 0.078(6)
S8C 0.0113(17) 0.0140(16) 0.036(7) -0.001(2) 0.000(2) 0.0078(14)
O3B 0.0241(16) 0.0270(16) 0.035(2) -0.005(2) 0.006(2) 0.0118(13)
O2B 0.0241(16) 0.0270(16) 0.035(2) -0.005(2) 0.006(2) 0.0118(13)
F2B 0.0270(19) 0.0255(19) 0.030(2) -0.003(3) 0.008(3) 0.0084(15)
F3B 0.0270(19) 0.0255(19) 0.030(2) -0.003(3) 0.008(3) 0.0084(15)
S8D 0.020(2) 0.038(4) 0.037(6) 0.028(4) 0.014(3) 0.009(2)
O4B 0.0241(16) 0.0270(16) 0.035(2) -0.005(2) 0.006(2) 0.0118(13)
O5B 0.0241(16) 0.0270(16) 0.035(2) -0.005(2) 0.006(2) 0.0118(13)
F5B 0.0270(19) 0.0255(19) 0.030(2) -0.003(3) 0.008(3) 0.0084(15)
F4B 0.0270(19) 0.0255(19) 0.030(2) -0.003(3) 0.008(3) 0.0084(15)
O1B 0.0241(16) 0.0270(16) 0.035(2) -0.005(2) 0.006(2) 0.0118(13)
C98 0.015(2) 0.022(2) 0.051(5) -0.003(5) -0.003(5) 0.0059(18)
F1B 0.032(2) 0.0229(17) 0.041(3) -0.006(4) -0.002(4) 0.0122(15)

loop_
_atom_type_symbol
_atom_type_description
_atom_type_scat_dispersion_real
_atom_type_scat_dispersion_imag
_atom_type_scat_source
C C 0.0033 0.0016 'International Tables Vol C Tables 4.2.6.8 and 6.1.1.4'
H H 0.0000 0.0000 'International Tables Vol C Tables 4.2.6.8 and 6.1.1.4'
F F 0.0171 0.0103 'International Tables Vol C Tables 4.2.6.8 and 6.1.1.4'
Fe Fe 0.3463 0.8444 'International Tables Vol C Tables 4.2.6.8 and 6.1.1.4'
N N 0.0061 0.0033 'International Tables Vol C Tables 4.2.6.8 and 6.1.1.4'
O O 0.0106 0.0060 'International Tables Vol C Tables 4.2.6.8 and 6.1.1.4'
S S 0.1246 0.1234 'International Tables Vol C Tables 4.2.6.8 and 6.1.1.4'

loop_
_geom_angle_atom_site_label_1
_geom_angle_atom_site_label_2
_geom_angle_atom_site_label_3
_geom_angle
_geom_angle_site_symmetry_1
_geom_angle_site_symmetry_3
_geom_angle_publ_flag
N3A Fe1 N3A 90.2(3) . 5 ?
N3A Fe1 N3A 90.2(3) . 3 ?
N3A Fe1 N3A 90.2(3) 5 3 ?
N3A Fe1 N3B 179.18(17) . 3 ?
N3A Fe1 N3B 88.99(17) 5 3 ?
N3A Fe1 N3B 89.87(18) 3 3 ?
N3A Fe1 N3B 88.99(17) . 5 ?
N3A Fe1 N3B 89.87(18) 5 5 ?
N3A Fe1 N3B 179.18(18) 3 5 ?
N3B Fe1 N3B 90.9(2) 3 5 ?
N3A Fe1 N3B 89.87(18) . . ?
N3A Fe1 N3B 179.18(17) 5 . ?
N3A Fe1 N3B 88.99(17) 3 . ?
N3B Fe1 N3B 90.9(2) 3 . ?
N3B Fe1 N3B 90.9(2) 5 . ?
N3D Fe2 N3D 90.0(3) . 5_665 ?
N3D Fe2 N3D 90.0(3) . 3_655 ?
N3D Fe2 N3D 90.0(3) 5_665 3_655 ?
N3D Fe2 N3C 91.61(17) . 3_655 ?
N3D Fe2 N3C 88.3(2) 5_665 3_655 ?
N3D Fe2 N3C 177.66(16) 3_655 3_655 ?
N3D Fe2 N3C 88.3(2) . 5_665 ?
N3D Fe2 N3C 177.67(16) 5_665 5_665 ?
N3D Fe2 N3C 91.60(17) 3_655 5_665 ?
N3C Fe2 N3C 90.1(3) 3_655 5_665 ?
N3D Fe2 N3C 177.67(16) . . ?
N3D Fe2 N3C 91.61(17) 5_665 . ?
N3D Fe2 N3C 88.3(2) 3_655 . ?
N3C Fe2 N3C 90.1(3) 3_655 . ?
N3C Fe2 N3C 90.1(3) 5_665 . ?
N3F Fe3 N3F 90.5(3) 5_565 3_665 ?
N3F Fe3 N3F 90.5(3) 5_565 . ?
N3F Fe3 N3F 90.5(3) 3_665 . ?
N3F Fe3 N3E 90.71(18) 5_565 5_565 ?
N3F Fe3 N3E 177.49(18) 3_665 5_565 ?
N3F Fe3 N3E 87.29(19) . 5_565 ?
N3F Fe3 N3E 87.29(19) 5_565 3_665 ?
N3F Fe3 N3E 90.71(18) 3_665 3_665 ?
N3F Fe3 N3E 177.49(17) . 3_665 ?
N3E Fe3 N3E 91.5(3) 5_565 3_665 ?
N3F Fe3 N3E 177.50(18) 5_565 . ?
N3F Fe3 N3E 87.29(19) 3_665 . ?
N3F Fe3 N3E 90.71(18) . . ?
N3E Fe3 N3E 91.5(3) 5_565 . ?
N3E Fe3 N3E 91.5(3) 3_665 . ?
N2A N1A C5A 108.8(6) . . ?
N2A N1A C1A 124.1(7) . . ?
C5A N1A C1A 126.9(7) . . ?
N3A N2A N1A 106.9(6) . . ?
N2A N3A C4A 109.8(6) . . ?
N2A N3A Fe1 120.4(5) . . ?
C4A N3A Fe1 129.5(5) . . ?
N1A C1A C2A 112.6(6) . . ?
N1A C1A H1A1 109.1 . . ?
C2A C1A H1A1 109.1 . . ?
N1A C1A H1A2 109.1 . . ?
C2A C1A H1A2 109.1 . . ?
H1A1 C1A H1A2 107.8 . . ?
C1A C2A C2C 114.8(7) . . ?
C1A C2A H2A1 108.6 . . ?
C2C C2A H2A1 108.6 . . ?
C1A C2A H2A2 108.6 . . ?
C2C C2A H2A2 108.6 . . ?
H2A1 C2A H2A2 107.5 . . ?
C5A C4A N3A 108.4(7) . . ?
C5A C4A H4A 125.8 . . ?
N3A C4A H4A 125.8 . . ?
C4A C5A N1A 106.0(6) . . ?
C4A C5A H5A 127.0 . . ?
N1A C5A H5A 127.0 . . ?
N2B N1B C5B 113.8(6) . . ?
N2B N1B C1B 116.8(7) . . ?
C5B N1B C1B 129.3(7) . . ?
N1B N2B N3B 107.1(6) . . ?
N2B N3B C4B 108.6(6) . . ?
N2B N3B Fe1 123.7(5) . . ?
C4B N3B Fe1 127.5(5) . . ?
N1B C1B C2B 108.4(7) . . ?
N1B C1B H1B1 110.0 . . ?
C2B C1B H1B1 110.0 . . ?
N1B C1B H1B2 110.0 . . ?
C2B C1B H1B2 110.0 . . ?
H1B1 C1B H1B2 108.4 . . ?
C2E C2B C1B 115.9(7) . . ?
C2E C2B H2B1 108.3 . . ?
C1B C2B H2B1 108.3 . . ?
C2E C2B H2B2 108.3 . . ?
C1B C2B H2B2 108.3 . . ?
H2B1 C2B H2B2 107.4 . . ?
N3B C4B C5B 107.8(7) . . ?
N3B C4B H4B 126.1 . . ?
C5B C4B H4B 126.1 . . ?
N1B C5B C4B 102.7(7) . . ?
N1B C5B H5B 128.6 . . ?
C4B C5B H5B 128.6 . . ?
C5C N1C N2C 111.0(7) . . ?
C5C N1C C1C 128.7(8) . . ?
N2C N1C C1C 120.2(7) . . ?
N1C N2C N3C 105.5(6) . . ?
C4C N3C N2C 109.1(6) . . ?
C4C N3C Fe2 130.4(5) . . ?
N2C N3C Fe2 120.3(5) . . ?
N1C C1C C2C 108.0(7) . . ?
N1C C1C H1C1 110.1 . . ?
C2C C1C H1C1 110.1 . . ?
N1C C1C H1C2 110.1 . . ?
C2C C1C H1C2 110.1 . . ?
H1C1 C1C H1C2 108.4 . . ?
C1C C2C C2A 115.8(6) . . ?
C1C C2C H2C1 108.3 . . ?
C2A C2C H2C1 108.3 . . ?
C1C C2C H2C2 108.3 . . ?
C2A C2C H2C2 108.3 . . ?
H2C1 C2C H2C2 107.4 . . ?
N3C C4C C5C 109.4(7) . . ?
N3C C4C H4C 125.3 . . ?
C5C C4C H4C 125.3 . . ?
N1C C5C C4C 104.9(8) . . ?
N1C C5C H5C 127.5 . . ?
C4C C5C H5C 127.5 . . ?
N2D N1D C4D 108.6(7) . . ?
N2D N1D C1D 115.3(9) . 1_655 ?
C4D N1D C1D 136.1(9) . 1_655 ?
N3D N2D N1D 108.7(8) . . ?
N2D N3D C5D 108.8(7) . . ?
N2D N3D Fe2 122.8(6) . . ?
C5D N3D Fe2 127.6(6) . . ?
C2D C1D N1D 114.2(10) . 1_455 ?
C2D C1D H1D1 108.7 . . ?
N1D C1D H1D1 108.7 1_455 . ?
C2D C1D H1D2 108.7 . . ?
N1D C1D H1D2 108.7 1_455 . ?
H1D1 C1D H1D2 107.6 . . ?
C1D C2D C2F 120.5(13) . . ?
C1D C2D H2D1 107.2 . . ?
C2F C2D H2D1 107.2 . . ?
C1D C2D H2D2 107.2 . . ?
C2F C2D H2D2 107.2 . . ?
H2D1 C2D H2D2 106.8 . . ?
C5D C4D N1D 106.1(8) . . ?
C5D C4D H4D 127.0 . . ?
N1D C4D H4D 127.0 . . ?
C4D C5D N3D 107.3(8) . . ?
C4D C5D H5D 126.3 . . ?
N3D C5D H5D 126.3 . . ?
C5E N1E N2E 111.9(7) . . ?
C5E N1E C1E 127.1(7) . . ?
N2E N1E C1E 119.5(8) . . ?
N3E N2E N1E 106.3(7) . . ?
N2E N3E C4E 110.8(7) . . ?
N2E N3E Fe3 122.6(5) . . ?
C4E N3E Fe3 125.5(6) . . ?
C2E C1E N1E 113.6(8) . . ?
C2E C1E H1E1 108.8 . . ?
N1E C1E H1E1 108.8 . . ?
C2E C1E H1E2 108.8 . . ?
N1E C1E H1E2 108.8 . . ?
H1E1 C1E H1E2 107.7 . . ?
C1E C2E C2B 111.9(7) . . ?
C1E C2E H2E1 109.2 . . ?
C2B C2E H2E1 109.2 . . ?
C1E C2E H2E2 109.2 . . ?
C2B C2E H2E2 109.2 . . ?
H2E1 C2E H2E2 107.9 . . ?
C5E C4E N3E 105.8(8) . . ?
C5E C4E H4E 127.1 . . ?
N3E C4E H4E 127.1 . . ?
N1E C5E C4E 105.0(7) . . ?
N1E C5E H5E 127.5 . . ?
C4E C5E H5E 127.5 . . ?
C5F N1F N2F 113.1(8) . . ?
C5F N1F C1F 126.0(9) . . ?
N2F N1F C1F 120.9(9) . . ?
N1F N2F N3F 105.5(6) . . ?
C4F N3F N2F 110.3(6) . . ?
C4F N3F Fe3 129.4(5) . . ?
N2F N3F Fe3 120.2(5) . . ?
N1F C1F C2F 113.3(9) . . ?
N1F C1F H1F1 108.9 . . ?
C2F C1F H1F1 108.9 . . ?
N1F C1F H1F2 108.9 . . ?
C2F C1F H1F2 108.9 . . ?
H1F1 C1F H1F2 107.7 . . ?
C2D C2F C1F 110.5(9) . . ?
C2D C2F H2F1 109.5 . . ?
C1F C2F H2F1 109.5 . . ?
C2D C2F H2F2 109.5 . . ?
C1F C2F H2F2 109.5 . . ?
H2F1 C2F H2F2 108.1 . . ?
N3F C4F C5F 109.1(9) . . ?
N3F C4F H4F 125.5 . . ?
C5F C4F H4F 125.5 . . ?
N1F C5F C4F 102.0(9) . . ?
N1F C5F H5F 129.0 . . ?
C4F C5F H5F 129.0 . . ?
O2A S9A O1A 116.6(7) . . ?
O2A S9A O3A 115.0(8) . . ?
O1A S9A O3A 113.8(7) . . ?
O2A S9A C9A 103.4(10) . . ?
O1A S9A C9A 101.9(9) . . ?
O3A S9A C9A 103.7(13) . . ?
F3A C9A F1A 111.7(13) . . ?
F3A C9A F2A 109.2(14) . . ?
F1A C9A F2A 107.6(13) . . ?
F3A C9A S9A 106.3(18) . . ?
F1A C9A S9A 120.7(15) . . ?
F2A C9A S9A 100.5(12) . . ?
O1A S9B O2A 117.1(7) . . ?
O1A S9B O4A 116.6(6) . . ?
O2A S9B O4A 115.0(6) . . ?
O1A S9B C9B 99.5(8) . . ?
O2A S9B C9B 103.1(8) . . ?
O4A S9B C9B 101.4(10) . . ?
F4A C9B F1A 109.5(12) . . ?
F4A C9B F2A 106.8(12) . . ?
F1A C9B F2A 105.2(12) . . ?
F4A C9B S9B 114.6(14) . . ?
F1A C9B S9B 117.0(13) . . ?
F2A C9B S9B 102.6(11) . . ?
O1B S8C O3B 126.5(9) . . ?
O1B S8C O2B 107.4(8) . . ?
O3B S8C O2B 110.2(9) . . ?
O1B S8C C98 107.0(5) . . ?
O3B S8C C98 110.6(8) . . ?
O2B S8C C98 88.7(8) . . ?
O4B S8D O5B 119.2(11) . . ?
O4B S8D O1B 114.2(12) . . ?
O5B S8D O1B 107.7(11) . . ?
O4B S8D C98 107.4(11) . . ?
O5B S8D C98 104.9(10) . . ?
O1B S8D C98 101.7(6) . . ?
F4B C98 F1B 115.7(10) . . ?
F2B C98 F1B 117.1(9) . . ?
F2B C98 F3B 106.3(10) . . ?
F1B C98 F3B 98.4(10) . . ?
F4B C98 F5B 104.0(11) . . ?
F1B C98 F5B 90.3(10) . . ?
F2B C98 S8C 117.2(8) . . ?
F1B C98 S8C 116.5(5) . . ?
F3B C98 S8C 95.9(9) . . ?
F4B C98 S8D 130.7(9) . . ?
F1B C98 S8D 112.8(6) . . ?
F5B C98 S8D 83.9(9) . . ?

loop_
_geom_bond_atom_site_label_1
_geom_bond_atom_site_label_2
_geom_bond_distance
_geom_bond_site_symmetry_2
_geom_bond_publ_flag
Fe1 N3A 1.983(6) . ?
Fe1 N3A 1.983(6) 5 ?
Fe1 N3A 1.983(6) 3 ?
Fe1 N3B 2.005(6) 3 ?
Fe1 N3B 2.005(6) 5 ?
Fe1 N3B 2.005(6) . ?
Fe2 N3D 1.990(6) . ?
Fe2 N3D 1.990(6) 5_665 ?
Fe2 N3D 1.990(6) 3_655 ?
Fe2 N3C 1.996(6) 3_655 ?
Fe2 N3C 1.997(6) 5_665 ?
Fe2 N3C 1.997(6) . ?
Fe3 N3F 1.981(6) 5_565 ?
Fe3 N3F 1.981(6) 3_665 ?
Fe3 N3F 1.981(6) . ?
Fe3 N3E 2.018(7) 5_565 ?
Fe3 N3E 2.018(7) 3_665 ?
Fe3 N3E 2.018(7) . ?
N1A N2A 1.360(8) . ?
N1A C5A 1.393(10) . ?
N1A C1A 1.412(9) . ?
N2A N3A 1.323(8) . ?
N3A C4A 1.367(9) . ?
C1A C2A 1.509(13) . ?
C1A H1A1 0.9900 . ?
C1A H1A2 0.9900 . ?
C2A C2C 1.590(15) . ?
C2A H2A1 0.9900 . ?
C2A H2A2 0.9900 . ?
C4A C5A 1.339(10) . ?
C4A H4A 0.9500 . ?
C5A H5A 0.9500 . ?
N1B N2B 1.296(8) . ?
N1B C5B 1.318(12) . ?
N1B C1B 1.487(10) . ?
N2B N3B 1.318(8) . ?
N3B C4B 1.339(10) . ?
C1B C2B 1.550(13) . ?
C1B H1B1 0.9900 . ?
C1B H1B2 0.9900 . ?
C2B C2E 1.511(12) . ?
C2B H2B1 0.9900 . ?
C2B H2B2 0.9900 . ?
C4B C5B 1.402(10) . ?
C4B H4B 0.9500 . ?
C5B H5B 0.9500 . ?
N1C C5C 1.332(11) . ?
N1C N2C 1.340(10) . ?
N1C C1C 1.457(10) . ?
N2C N3C 1.359(8) . ?
N3C C4C 1.303(11) . ?
C1C C2C 1.585(14) . ?
C1C H1C1 0.9900 . ?
C1C H1C2 0.9900 . ?
C2C H2C1 0.9900 . ?
C2C H2C2 0.9900 . ?
C4C C5C 1.371(13) . ?
C4C H4C 0.9500 . ?
C5C H5C 0.9500 . ?
N1D N2D 1.355(11) . ?
N1D C4D 1.369(13) . ?
N1D C1D 1.554(15) 1_655 ?
N2D N3D 1.254(10) . ?
N3D C5D 1.414(10) . ?
C1D C2D 1.38(2) . ?
C1D N1D 1.554(15) 1_455 ?
C1D H1D1 0.9900 . ?
C1D H1D2 0.9900 . ?
C2D C2F 1.512(12) . ?
C2D H2D1 0.9900 . ?
C2D H2D2 0.9900 . ?
C4D C5D 1.316(12) . ?
C4D H4D 0.9500 . ?
C5D H5D 0.9500 . ?
N1E C5E 1.326(12) . ?
N1E N2E 1.349(10) . ?
N1E C1E 1.523(13) . ?
N2E N3E 1.260(10) . ?
N3E C4E 1.393(10) . ?
C1E C2E 1.4998(14) . ?
C1E H1E1 0.9900 . ?
C1E H1E2 0.9900 . ?
C2E H2E1 0.9900 . ?
C2E H2E2 0.9900 . ?
C4E C5E 1.366(11) . ?
C4E H4E 0.9500 . ?
C5E H5E 0.9500 . ?
N1F C5F 1.318(16) . ?
N1F N2F 1.329(10) . ?
N1F C1F 1.440(11) . ?
N2F N3F 1.352(8) . ?
N3F C4F 1.266(12) . ?
C1F C2F 1.557(17) . ?
C1F H1F1 0.9900 . ?
C1F H1F2 0.9900 . ?
C2F H2F1 0.9900 . ?
C2F H2F2 0.9900 . ?
C4F C5F 1.443(15) . ?
C4F H4F 0.9500 . ?
C5F H5F 0.9500 . ?
S9A O2A 1.411(9) . ?
S9A O1A 1.432(11) . ?
S9A O3A 1.458(11) . ?
S9A C9A 1.784(19) . ?
C9A F3A 1.273(17) . ?
C9A F1A 1.300(17) . ?
C9A F2A 1.340(17) . ?
S9B O1A 1.406(9) . ?
S9B O2A 1.429(9) . ?
S9B O4A 1.439(10) . ?
S9B C9B 1.800(17) . ?
F4A C9B 1.291(16) . ?
C9B F1A 1.317(16) . ?
C9B F2A 1.364(17) . ?
S8C O1B 1.405(7) . ?
S8C O3B 1.408(14) . ?
S8C O2B 1.544(15) . ?
S8C C98 1.786(9) . ?
F2B C98 1.320(13) . ?
F3B C98 1.405(15) . ?
S8D O4B 1.34(2) . ?
S8D O5B 1.45(2) . ?
S8D O1B 1.485(11) . ?
S8D C98 1.824(12) . ?
F5B C98 1.608(19) . ?
F4B C98 1.197(15) . ?
C98 F1B 1.328(8) . ?

loop_
_geom_torsion_atom_site_label_1
_geom_torsion_atom_site_label_2
_geom_torsion_atom_site_label_3
_geom_torsion_atom_site_label_4
_geom_torsion
_geom_torsion_site_symmetry_1
_geom_torsion_site_symmetry_2
_geom_torsion_site_symmetry_3
_geom_torsion_site_symmetry_4
_geom_torsion_publ_flag
C5A N1A N2A N3A -0.9(7) . . . . ?
C1A N1A N2A N3A -175.0(6) . . . . ?
N1A N2A N3A C4A -0.9(7) . . . . ?
N1A N2A N3A Fe1 173.9(4) . . . . ?
N2A N1A C1A C2A 91.8(10) . . . . ?
C5A N1A C1A C2A -81.1(12) . . . . ?
N1A C1A C2A C2C -62.1(11) . . . . ?
N2A N3A C4A C5A 2.5(9) . . . . ?
Fe1 N3A C4A C5A -171.7(5) . . . . ?
N3A C4A C5A N1A -3.0(9) . . . . ?
N2A N1A C5A C4A 2.5(8) . . . . ?
C1A N1A C5A C4A 176.3(7) . . . . ?
C5B N1B N2B N3B 0.6(8) . . . . ?
C1B N1B N2B N3B 177.9(6) . . . . ?
N1B N2B N3B C4B -1.2(8) . . . . ?
N1B N2B N3B Fe1 -175.4(4) . . . . ?
N2B N1B C1B C2B -96.0(9) . . . . ?
C5B N1B C1B C2B 80.9(11) . . . . ?
N1B C1B C2B C2E 63.3(10) . . . . ?
N2B N3B C4B C5B 1.3(8) . . . . ?
Fe1 N3B C4B C5B 175.2(5) . . . . ?
N2B N1B C5B C4B 0.2(9) . . . . ?
C1B N1B C5B C4B -176.7(8) . . . . ?
N3B C4B C5B N1B -0.9(9) . . . . ?
C5C N1C N2C N3C 3.0(11) . . . . ?
C1C N1C N2C N3C -174.1(8) . . . . ?
N1C N2C N3C C4C -2.1(10) . . . . ?
N1C N2C N3C Fe2 173.3(6) . . . . ?
C5C N1C C1C C2C -81.9(13) . . . . ?
N2C N1C C1C C2C 94.6(10) . . . . ?
N1C C1C C2C C2A -67.7(9) . . . . ?
C1A C2A C2C C1C -76.5(7) . . . . ?
N2C N3C C4C C5C 0.5(11) . . . . ?
Fe2 N3C C4C C5C -174.2(6) . . . . ?
N2C N1C C5C C4C -2.6(12) . . . . ?
C1C N1C C5C C4C 174.1(10) . . . . ?
N3C C4C C5C N1C 1.3(12) . . . . ?
C4D N1D N2D N3D 6.0(11) . . . . ?
C1D N1D N2D N3D -174.3(8) 1_655 . . . ?
N1D N2D N3D C5D -3.1(10) . . . . ?
N1D N2D N3D Fe2 -173.4(6) . . . . ?
N1D C1D C2D C2F -49.7(17) 1_455 . . . ?
N2D N1D C4D C5D -6.6(12) . . . . ?
C1D N1D C4D C5D 173.8(12) 1_655 . . . ?
N1D C4D C5D N3D 4.6(12) . . . . ?
N2D N3D C5D C4D -1.1(11) . . . . ?
Fe2 N3D C5D C4D 168.7(7) . . . . ?
C5E N1E N2E N3E 3.9(11) . . . . ?
C1E N1E N2E N3E 171.5(8) . . . . ?
N1E N2E N3E C4E -3.6(9) . . . . ?
N1E N2E N3E Fe3 -171.9(6) . . . . ?
C5E N1E C1E C2E 75.5(14) . . . . ?
N2E N1E C1E C2E -90.0(11) . . . . ?
N1E C1E C2E C2B 70.0(10) . . . . ?
C1B C2B C2E C1E 76.0(7) . . . . ?
N2E N3E C4E C5E 2.1(10) . . . . ?
Fe3 N3E C4E C5E 170.0(6) . . . . ?
N2E N1E C5E C4E -2.6(12) . . . . ?
C1E N1E C5E C4E -169.0(10) . . . . ?
N3E C4E C5E N1E 0.3(10) . . . . ?
C5F N1F N2F N3F 3.0(11) . . . . ?
C1F N1F N2F N3F -177.4(8) . . . . ?
N1F N2F N3F C4F -0.9(10) . . . . ?
N1F N2F N3F Fe3 175.1(5) . . . . ?
C5F N1F C1F C2F -151.5(12) . . . . ?
N2F N1F C1F C2F 28.9(14) . . . . ?
C1D C2D C2F C1F 175.9(10) . . . . ?
N1F C1F C2F C2D 65.4(11) . . . . ?
N2F N3F C4F C5F -1.3(12) . . . . ?
Fe3 N3F C4F C5F -176.8(7) . . . . ?
N2F N1F C5F C4F -3.6(12) . . . . ?
C1F N1F C5F C4F 176.9(10) . . . . ?
N3F C4F C5F N1F 2.9(13) . . . . ?
O2A S9A C9A F3A -55.7(13) . . . . ?
O1A S9A C9A F3A 65.6(13) . . . . ?
O3A S9A C9A F3A -176.0(11) . . . . ?
O2A S9A C9A F1A 175.9(13) . . . . ?
O1A S9A C9A F1A -62.7(15) . . . . ?
O3A S9A C9A F1A 55.6(16) . . . . ?
O2A S9A C9A F2A 58.0(12) . . . . ?
O1A S9A C9A F2A 179.4(10) . . . . ?
O3A S9A C9A F2A -62.3(12) . . . . ?
O1A S9B C9B F4A -56.7(13) . . . . ?
O2A S9B C9B F4A 64.2(14) . . . . ?
O4A S9B C9B F4A -176.4(12) . . . . ?
O1A S9B C9B F1A 73.4(14) . . . . ?
O2A S9B C9B F1A -165.7(13) . . . . ?
O4A S9B C9B F1A -46.4(15) . . . . ?
O1A S9B C9B F2A -172.0(10) . . . . ?
O2A S9B C9B F2A -51.1(12) . . . . ?
O4A S9B C9B F2A 68.2(12) . . . . ?
O1B S8C C98 F2B 23.1(15) . . . . ?
O3B S8C C98 F2B -118.0(13) . . . . ?
O2B S8C C98 F2B 130.9(12) . . . . ?
O1B S8C C98 F1B 169.0(11) . . . . ?
O3B S8C C98 F1B 27.9(15) . . . . ?
O2B S8C C98 F1B -83.3(12) . . . . ?
O1B S8C C98 F3B -88.6(10) . . . . ?
O3B S8C C98 F3B 130.3(11) . . . . ?
O2B S8C C98 F3B 19.2(9) . . . . ?
O4B S8D C98 F4B -126.7(18) . . . . ?
O5B S8D C98 F4B 105.5(18) . . . . ?
O1B S8D C98 F4B -7(2) . . . . ?
O4B S8D C98 F1B 64.3(15) . . . . ?
O5B S8D C98 F1B -63.4(14) . . . . ?
O1B S8D C98 F1B -175.5(11) . . . . ?
O4B S8D C98 F5B -23.4(11) . . . . ?
O5B S8D C98 F5B -151.2(10) . . . . ?
O1B S8D C98 F5B 96.8(11) . . . . ?
